data_4322394
loop_
_publ_author_name
'Dale C. Smith'
'Edwin D. Stevens'
'Steven P. Nolan'

_publ_section_title
;
 Synthetic, Thermochemical, and Catalytic Studies of Fluorinated Tertiary
 Phosphine Ligands R2PRf [R = Cy, Ph, iPr; Rf= CH'2CH2(CF2)5CF3] in
 Rhodium Systems
;
_journal_name_full 'Inorganic Chemistry'
_journal_page_first 5277
_journal_page_last 5281
_journal_paper_doi 10.1021/ic990430u
_journal_volume 38
_journal_year 1999
_chemical_formula_sum 'C41 H28 Cl F26 O P2 Rh'
_chemical_formula_weight 1230.93
_chemical_name_systematic
;
 ?
;
_space_group_IT_number 2
_symmetry_cell_setting triclinic
_symmetry_space_group_name_Hall '-P 1'
_symmetry_space_group_name_H-M 'P -1'
_atom_sites_solution_hydrogens geom
_atom_sites_solution_primary direct
_atom_sites_solution_secondary difmap
_audit_creation_method SHELXL-97
_cell_angle_alpha 84.180(2)
_cell_angle_beta 80.976(2)
_cell_angle_gamma 64.847(2)
_cell_formula_units_Z 2
_cell_length_a 12.1416(8)
_cell_length_b 12.8890(9)
_cell_length_c 17.3455(13)
_cell_measurement_reflns_used 2609
_cell_measurement_temperature 150(2)
_cell_measurement_theta_max 25.0
_cell_measurement_theta_min 10.0
_cell_volume 2424.8(3)
_computing_structure_refinement 'SHELXL-97 (Sheldrick, 1997)'
_computing_structure_solution 'SHELXS-97 (Sheldrick, 1990)'
_diffrn_ambient_temperature 150(2)
_diffrn_measured_fraction_theta_full 0.975
_diffrn_measured_fraction_theta_max 0.975
_diffrn_measurement_device_type 'Bruker SMART 1k CCD'
_diffrn_measurement_method 'omega scans'
_diffrn_radiation_monochromator graphite
_diffrn_radiation_source 'fine-focus sealed tube'
_diffrn_radiation_type MoK\a
_diffrn_radiation_wavelength 0.71073
_diffrn_reflns_av_R_equivalents 0.0871
_diffrn_reflns_av_sigmaI/netI 0.3689
_diffrn_reflns_limit_h_max 14
_diffrn_reflns_limit_h_min -14
_diffrn_reflns_limit_k_max 15
_diffrn_reflns_limit_k_min -14
_diffrn_reflns_limit_l_max 20
_diffrn_reflns_limit_l_min -20
_diffrn_reflns_number 14026
_diffrn_reflns_theta_full 25.00
_diffrn_reflns_theta_max 25.00
_diffrn_reflns_theta_min 2.08
_exptl_absorpt_coefficient_mu 0.606
_exptl_absorpt_correction_T_max 1.00000
_exptl_absorpt_correction_T_min 0.62407
_exptl_absorpt_correction_type empirical
_exptl_crystal_colour yellow
_exptl_crystal_density_diffrn 1.686
_exptl_crystal_density_method 'not measured'
_exptl_crystal_description needle
_exptl_crystal_F_000 1216
_exptl_crystal_size_max 0.65
_exptl_crystal_size_mid 0.10
_exptl_crystal_size_min 0.005
_refine_diff_density_max 1.653
_refine_diff_density_min -1.161
_refine_diff_density_rms 0.141
_refine_ls_extinction_method none
_refine_ls_goodness_of_fit_ref 0.807
_refine_ls_hydrogen_treatment mixed
_refine_ls_matrix_type full
_refine_ls_number_parameters 717
_refine_ls_number_reflns 8331
_refine_ls_number_restraints 847
_refine_ls_restrained_S_all 1.023
_refine_ls_R_factor_all 0.1920
_refine_ls_R_factor_gt 0.0766
_refine_ls_shift/su_max 0.243
_refine_ls_shift/su_mean 0.014
_refine_ls_structure_factor_coef Fsqd
_refine_ls_weighting_details 'calc w=1/[\s^2^(Fo^2^)+(0.0956P)^2^+0.0000P] where P=(Fo^2^+2Fc^2^)/3'
_refine_ls_weighting_scheme calc
_refine_ls_wR_factor_gt 0.1875
_refine_ls_wR_factor_ref 0.2039
_reflns_number_gt 2929
_reflns_number_total 8331
_reflns_threshold_expression >2sigma(I)
_cod_data_source_file ic990430u.cif
_cod_data_source_block nol31c
_cod_database_code 4322394

loop_
_symmetry_equiv_pos_as_xyz
'x, y, z'
'-x, -y, -z'

loop_
_atom_site_label
_atom_site_type_symbol
_atom_site_fract_x
_atom_site_fract_y
_atom_site_fract_z
_atom_site_U_iso_or_equiv
_atom_site_adp_type
_atom_site_occupancy
_atom_site_symmetry_multiplicity
_atom_site_calc_flag
_atom_site_refinement_flags
_atom_site_disorder_assembly
_atom_site_disorder_group
Rh1 Rh 0.21847(10) 0.74844(9) 0.38329(7) 0.0250(4) Uani 1 1 d U . .
Cl1 Cl 0.3312(3) 0.5501(3) 0.3984(2) 0.0383(10) Uani 1 1 d U . .
O1 O 0.0680(9) 1.0002(8) 0.3845(7) 0.062(3) Uani 1 1 d U . .
P1 P 0.0615(3) 0.7128(3) 0.3481(2) 0.0252(9) Uani 1 1 d U . .
F1 F 0.3136(8) 0.3676(7) 0.2518(5) 0.065(3) Uani 1 1 d DU . .
C1 C 0.1244(12) 0.9030(12) 0.3840(9) 0.040(4) Uani 1 1 d U . .
P2 P 0.3801(3) 0.7724(3) 0.4215(2) 0.0274(10) Uani 1 1 d U . .
F2 F 0.1718(7) 0.4237(9) 0.1763(6) 0.095(3) Uani 1 1 d DU . .
C2 C 0.1096(13) 0.5780(12) 0.2994(9) 0.032(3) Uani 1 1 d U . .
H2A H 0.012(10) 0.570(9) 0.288(6) 0.04(4) Uiso 1 1 d . . .
H2B H 0.129(12) 0.515(11) 0.337(8) 0.06(5) Uiso 1 1 d . . .
C3 C 0.2070(14) 0.5663(12) 0.2291(10) 0.036(3) Uani 1 1 d U . .
H3A H 0.282(9) 0.567(8) 0.241(5) 0.01(3) Uiso 1 1 d . . .
H3B H 0.174(9) 0.604(9) 0.183(6) 0.02(3) Uiso 1 1 d . . .
F3 F 0.3070(10) 0.5040(9) 0.0686(6) 0.122(4) Uani 1 1 d DU . .
C4 C 0.2591(11) 0.4496(12) 0.1972(8) 0.049(3) Uani 1 1 d DU . .
F4 F 0.4421(8) 0.4588(8) 0.1457(6) 0.076(3) Uani 1 1 d DU . .
F5 F 0.5067(13) 0.2437(10) 0.1439(7) 0.148(5) Uani 1 1 d DU . .
C5 C 0.3538(12) 0.4311(12) 0.1288(7) 0.060(3) Uani 1 1 d DU . .
C6 C 0.4258(15) 0.3175(13) 0.0959(10) 0.100(4) Uani 1 1 d DU . .
F6 F 0.3604(13) 0.2556(11) 0.1042(9) 0.155(5) Uani 1 1 d DU . .
F7 F 0.5330(14) 0.3690(12) -0.0043(8) 0.167(5) Uani 1 1 d DU . .
C7 C 0.4948(17) 0.2864(17) 0.0186(11) 0.140(5) Uani 1 1 d DU . .
C8 C 0.5931(19) 0.1884(17) -0.0223(12) 0.165(6) Uani 1 1 d DU . .
F8 F 0.3885(18) 0.3210(16) -0.0191(11) 0.236(7) Uani 1 1 d DU . .
F9 F 0.6970(17) 0.1652(16) 0.0123(12) 0.222(6) Uani 1 1 d DU . .
C9 C 0.6198(17) 0.1528(17) -0.0972(17) 0.193(6) Uani 1 1 d DU . .
C10 C -0.0321(12) 0.8168(11) 0.2783(8) 0.036(3) Uani 1 1 d U . .
F10 F 0.5713(12) 0.0964(11) 0.0255(8) 0.145(5) Uani 1 1 d DU . .
C11 C 0.0180(14) 0.8766(12) 0.2247(8) 0.049(4) Uani 1 1 d U . .
H11 H 0.1008 0.8652 0.2240 0.059 Uiso 1 1 calc R . .
F11 F 0.6512(19) 0.2351(15) -0.1286(10) 0.240(8) Uani 1 1 d DU . .
C12 C -0.0550(17) 0.9541(14) 0.1716(10) 0.071(5) Uani 1 1 d U . .
H12 H -0.0223 0.9996 0.1376 0.085 Uiso 1 1 calc R . .
F12 F 0.5097(18) 0.1543(19) -0.0987(13) 0.264(7) Uani 1 1 d DU . .
F13 F 0.7196(14) 0.0631(12) -0.1141(8) 0.166(6) Uani 1 1 d DU . .
C13 C -0.1647(18) 0.9664(16) 0.1666(11) 0.079(6) Uani 1 1 d U . .
H13 H -0.2110 1.0190 0.1290 0.095 Uiso 1 1 calc R . .
F14 F 0.7159(7) 0.4501(6) 0.3444(5) 0.054(2) Uani 1 1 d DU . .
C14 C -0.2118(16) 0.9056(15) 0.2141(11) 0.073(5) Uani 1 1 d U . .
H14 H -0.2908 0.9114 0.2084 0.087 Uiso 1 1 calc R . .
F15 F 0.7749(6) 0.5860(7) 0.3084(5) 0.053(2) Uani 1 1 d DU . .
C15 C -0.1493(15) 0.8333(15) 0.2721(11) 0.053(4) Uani 1 1 d U . .
H15 H -0.186(9) 0.807(9) 0.315(6) 0.02(4) Uiso 1 1 d . . .
F16 F 0.6539(7) 0.4560(8) 0.1990(5) 0.065(3) Uani 1 1 d DU . .
C16 C -0.0499(12) 0.7098(11) 0.4280(8) 0.035(3) Uani 1 1 d U . .
C17 C -0.0942(14) 0.6235(12) 0.4420(10) 0.034(3) Uani 1 1 d U . .
H17 H -0.062(9) 0.579(8) 0.406(6) 0.00(3) Uiso 1 1 d . . .
F17 F 0.7042(9) 0.5994(7) 0.1639(5) 0.079(3) Uani 1 1 d DU . .
F18 F 0.8972(10) 0.3416(10) 0.2389(6) 0.132(5) Uani 1 1 d DU . .
C18 C -0.1793(13) 0.6264(12) 0.5030(9) 0.042(3) Uani 1 1 d U . .
H18 H -0.2083 0.5679 0.5098 0.051 Uiso 1 1 calc R . .
C19 C -0.2246(15) 0.7119(13) 0.5553(10) 0.055(4) Uani 1 1 d U . .
H19 H -0.305(9) 0.731(8) 0.599(6) 0.01(3) Uiso 1 1 d . . .
F19 F 0.9261(9) 0.4831(11) 0.1815(8) 0.130(4) Uani 1 1 d DU . .
C20 C -0.1813(16) 0.7956(14) 0.5451(10) 0.071(4) Uani 1 1 d U . .
H20 H -0.2116 0.8556 0.5809 0.086 Uiso 1 1 calc R . .
F20 F 0.8456(12) 0.2847(11) 0.1180(7) 0.130(4) Uani 1 1 d DU . .
C21 C -0.0932(14) 0.7931(13) 0.4825(9) 0.057(4) Uani 1 1 d U . .
H21 H -0.0623 0.8503 0.4773 0.068 Uiso 1 1 calc R . .
F21 F 0.8196(10) 0.4360(10) 0.0578(6) 0.107(4) Uani 1 1 d DU . .
C22 C 0.5310(14) 0.6551(13) 0.4014(10) 0.032(3) Uani 1 1 d U . .
H22B H 0.536(13) 0.609(11) 0.433(8) 0.04(5) Uiso 1 1 d . . .
H22A H 0.590(10) 0.680(9) 0.423(6) 0.03(3) Uiso 1 1 d . . .
F22 F 1.0901(9) 0.2421(9) 0.1255(6) 0.093(3) Uani 1 1 d DU . .
C23 C 0.5667(11) 0.6294(11) 0.3155(8) 0.034(3) Uani 1 1 d U . .
H23A H 0.5102 0.6010 0.2993 0.041 Uiso 1 1 calc R . .
H23B H 0.5553 0.7019 0.2853 0.041 Uiso 1 1 calc R . .
F23 F 1.0615(12) 0.3867(11) 0.0473(8) 0.131(4) Uani 1 1 d DU . .
C24 C 0.6934(11) 0.5450(10) 0.2949(7) 0.035(3) Uani 1 1 d DU . .
F24 F 1.0199(13) 0.1504(11) 0.0216(8) 0.145(5) Uani 1 1 d DU . .
F25 F 1.1639(11) 0.1932(12) -0.0257(7) 0.125(4) Uani 1 1 d DU . .
C25 C 0.7297(10) 0.5047(10) 0.2128(7) 0.041(3) Uani 1 1 d DU . .
F26 F 0.9869(12) 0.2979(11) -0.0541(6) 0.124(4) Uani 1 1 d DU . .
C26 C 0.8557(12) 0.4242(11) 0.1825(8) 0.070(3) Uani 1 1 d DU . .
C27 C 0.8990(14) 0.3646(13) 0.1072(8) 0.087(4) Uani 1 1 d DU . .
C28 C 1.0230(14) 0.2969(13) 0.0643(9) 0.093(4) Uani 1 1 d DU . .
C29 C 1.0491(14) 0.2361(16) -0.0004(12) 0.107(4) Uani 1 1 d DU . .
C30 C 0.4114(12) 0.8941(10) 0.3771(8) 0.030(3) Uani 1 1 d U . .
C31 C 0.3639(13) 0.9476(11) 0.3098(9) 0.034(3) Uani 1 1 d U . .
H31 H 0.309(9) 0.934(9) 0.286(6) 0.02(3) Uiso 1 1 d . . .
C32 C 0.3897(13) 1.0379(12) 0.2736(10) 0.043(3) Uani 1 1 d U . .
H32 H 0.367(13) 1.055(12) 0.214(9) 0.08(5) Uiso 1 1 d . . .
C33 C 0.4671(13) 1.0706(12) 0.3074(9) 0.045(3) Uani 1 1 d U . .
H33 H 0.4867 1.1313 0.2834 0.053 Uiso 1 1 calc R . .
C34 C 0.5152(13) 1.0164(12) 0.3748(9) 0.043(3) Uani 1 1 d U . .
H34 H 0.5679 1.0393 0.3967 0.051 Uiso 1 1 calc R . .
C35 C 0.4865(13) 0.9283(12) 0.4103(9) 0.037(3) Uani 1 1 d U . .
H35 H 0.526(9) 0.889(8) 0.458(6) 0.02(3) Uiso 1 1 d . . .
C36 C 0.3588(11) 0.7883(10) 0.5254(8) 0.024(3) Uani 1 1 d U . .
C37 C 0.2492(13) 0.8687(12) 0.5627(9) 0.039(3) Uani 1 1 d U . .
H37 H 0.194(8) 0.928(8) 0.527(5) 0.00(3) Uiso 1 1 d . . .
C38 C 0.2301(16) 0.8776(15) 0.6408(11) 0.048(4) Uani 1 1 d U . .
H38 H 0.173(9) 0.910(8) 0.663(6) 0.00(3) Uiso 1 1 d . . .
C39 C 0.3115(15) 0.8052(13) 0.6877(10) 0.035(3) Uani 1 1 d U . .
H39 H 0.302(11) 0.800(10) 0.732(6) 0.02(4) Uiso 1 1 d . . .
C40 C 0.4195(13) 0.7237(12) 0.6544(9) 0.036(3) Uani 1 1 d U . .
H40 H 0.483(9) 0.664(9) 0.690(6) 0.02(3) Uiso 1 1 d . . .
C41 C 0.4454(13) 0.7135(11) 0.5733(9) 0.029(3) Uani 1 1 d U . .
H41 H 0.520(10) 0.660(9) 0.546(6) 0.02(3) Uiso 1 1 d . . .

loop_
_atom_site_aniso_label
_atom_site_aniso_U_11
_atom_site_aniso_U_22
_atom_site_aniso_U_33
_atom_site_aniso_U_23
_atom_site_aniso_U_13
_atom_site_aniso_U_12
Rh1 0.0233(7) 0.0129(6) 0.0417(8) 0.0003(5) -0.0066(6) -0.0097(5)
Cl1 0.036(2) 0.0148(18) 0.069(3) 0.0082(18) -0.020(2) -0.0138(17)
O1 0.040(6) 0.018(5) 0.129(9) -0.008(6) -0.021(6) -0.009(5)
P1 0.026(2) 0.020(2) 0.032(2) -0.0028(17) -0.0052(19) -0.0108(18)
F1 0.082(6) 0.037(5) 0.062(6) -0.006(4) 0.019(5) -0.021(5)
C1 0.023(7) 0.020(5) 0.081(10) -0.004(7) -0.016(7) -0.008(6)
P2 0.023(2) 0.017(2) 0.044(3) -0.0036(18) -0.003(2) -0.0107(18)
F2 0.039(5) 0.113(8) 0.144(9) -0.099(7) 0.010(5) -0.030(5)
C2 0.035(8) 0.028(7) 0.040(9) -0.009(6) -0.007(6) -0.018(6)
C3 0.035(8) 0.033(6) 0.041(8) -0.007(6) -0.007(6) -0.012(6)
F3 0.114(8) 0.102(8) 0.049(6) -0.005(5) -0.007(6) 0.050(7)
C4 0.040(7) 0.054(7) 0.060(7) -0.028(5) -0.006(5) -0.021(6)
F4 0.059(6) 0.085(7) 0.084(7) -0.026(5) 0.030(5) -0.037(5)
F5 0.173(11) 0.088(8) 0.097(8) 0.001(7) -0.014(8) 0.027(8)
C5 0.054(7) 0.064(7) 0.049(7) -0.010(5) -0.007(6) -0.010(6)
C6 0.111(10) 0.065(7) 0.100(8) -0.025(6) 0.011(7) -0.017(6)
F6 0.144(10) 0.115(9) 0.194(12) -0.117(9) 0.074(8) -0.051(8)
F7 0.186(9) 0.110(7) 0.135(8) -0.051(7) 0.110(7) -0.030(7)
C7 0.158(9) 0.105(8) 0.106(8) -0.024(8) 0.009(7) -0.010(8)
C8 0.167(10) 0.115(9) 0.139(10) -0.028(8) 0.031(8) 0.000(9)
F8 0.216(12) 0.212(14) 0.199(12) -0.019(12) -0.107(11) 0.020(10)
F9 0.185(11) 0.189(14) 0.258(14) 0.032(12) -0.045(11) -0.049(9)
C9 0.191(12) 0.153(11) 0.161(9) -0.040(9) 0.059(10) -0.020(10)
C10 0.034(7) 0.034(7) 0.032(7) -0.006(5) -0.009(6) -0.004(6)
F10 0.160(10) 0.099(8) 0.120(9) -0.064(7) 0.042(9) -0.007(8)
C11 0.056(8) 0.034(8) 0.043(9) 0.000(6) -0.009(7) -0.004(7)
F11 0.289(15) 0.136(10) 0.183(12) -0.024(10) 0.122(12) -0.028(11)
C12 0.086(10) 0.044(9) 0.047(9) 0.007(6) -0.011(9) 0.006(8)
F12 0.196(12) 0.266(16) 0.278(16) -0.011(13) -0.050(13) -0.039(11)
F13 0.179(11) 0.121(9) 0.117(10) -0.041(8) 0.034(9) 0.005(9)
C13 0.073(10) 0.060(10) 0.049(10) -0.006(7) -0.021(9) 0.032(9)
F14 0.057(5) 0.030(4) 0.055(5) -0.002(4) 0.000(5) -0.001(4)
C14 0.057(9) 0.072(11) 0.068(11) -0.021(8) -0.038(8) 0.008(8)
F15 0.033(4) 0.067(6) 0.071(6) -0.033(5) 0.001(4) -0.028(4)
C15 0.036(8) 0.062(9) 0.044(9) -0.015(7) -0.014(7) 0.002(7)
F16 0.050(5) 0.086(6) 0.076(6) -0.029(5) -0.014(5) -0.037(5)
C16 0.039(7) 0.034(7) 0.040(7) -0.010(5) 0.003(5) -0.024(6)
C17 0.037(8) 0.030(7) 0.041(9) -0.007(7) 0.000(6) -0.021(6)
F17 0.103(7) 0.049(5) 0.050(6) 0.011(4) 0.004(5) -0.006(5)
F18 0.097(8) 0.126(8) 0.061(7) -0.011(6) 0.013(6) 0.054(6)
C18 0.038(8) 0.040(8) 0.052(9) -0.001(6) 0.002(7) -0.022(7)
C19 0.050(9) 0.047(9) 0.062(10) -0.008(7) 0.029(8) -0.027(7)
F19 0.048(6) 0.157(9) 0.199(11) -0.104(8) 0.028(7) -0.050(7)
C20 0.081(10) 0.052(9) 0.081(10) -0.029(8) 0.044(8) -0.041(8)
F20 0.144(9) 0.130(9) 0.137(10) -0.054(7) 0.024(8) -0.080(8)
C21 0.075(9) 0.049(8) 0.057(9) -0.027(7) 0.032(7) -0.045(7)
F21 0.091(7) 0.121(8) 0.061(7) -0.027(6) -0.015(6) 0.008(7)
C22 0.027(6) 0.025(7) 0.046(9) 0.003(7) -0.012(7) -0.010(6)
F22 0.084(7) 0.086(7) 0.068(7) -0.024(5) 0.007(6) 0.003(6)
C23 0.028(6) 0.032(7) 0.045(7) 0.005(6) -0.001(6) -0.018(5)
F23 0.149(9) 0.132(9) 0.138(10) 0.008(7) -0.039(8) -0.079(8)
C24 0.029(6) 0.035(6) 0.049(6) -0.001(5) -0.010(5) -0.020(5)
F24 0.170(10) 0.113(9) 0.157(11) -0.026(7) 0.014(9) -0.071(8)
F25 0.101(8) 0.172(11) 0.093(9) -0.059(7) 0.021(6) -0.048(7)
C25 0.041(6) 0.044(6) 0.049(6) -0.002(5) -0.010(6) -0.026(5)
F26 0.140(9) 0.130(9) 0.059(7) -0.027(6) 0.004(7) -0.016(8)
C26 0.045(6) 0.079(8) 0.082(7) -0.026(6) -0.010(6) -0.017(6)
C27 0.093(7) 0.089(9) 0.073(7) -0.021(6) -0.011(6) -0.029(6)
C28 0.088(7) 0.102(9) 0.082(8) -0.019(7) -0.009(6) -0.030(7)
C29 0.112(9) 0.118(10) 0.078(9) -0.023(7) 0.010(8) -0.040(8)
C30 0.035(7) 0.019(6) 0.043(7) -0.004(5) -0.002(6) -0.018(5)
C31 0.038(8) 0.029(7) 0.047(8) -0.003(6) -0.013(7) -0.022(6)
C32 0.048(8) 0.033(7) 0.050(9) 0.004(6) -0.007(7) -0.020(7)
C33 0.055(9) 0.038(8) 0.052(9) 0.006(6) 0.004(7) -0.036(7)
C34 0.055(8) 0.043(8) 0.050(9) -0.003(6) -0.007(7) -0.040(7)
C35 0.043(8) 0.035(7) 0.042(8) 0.000(6) -0.009(7) -0.024(6)
C36 0.015(6) 0.018(6) 0.045(6) 0.003(5) -0.001(5) -0.014(5)
C37 0.029(7) 0.037(8) 0.044(7) -0.011(7) -0.005(7) -0.004(6)
C38 0.030(8) 0.053(9) 0.050(8) -0.023(8) 0.003(7) -0.005(7)
C39 0.036(8) 0.039(8) 0.038(9) -0.008(7) 0.002(7) -0.025(6)
C40 0.039(7) 0.026(7) 0.043(7) 0.002(6) -0.006(7) -0.016(6)
C41 0.021(7) 0.019(7) 0.045(7) 0.004(6) 0.004(6) -0.010(6)

loop_
_atom_type_symbol
_atom_type_description
_atom_type_scat_dispersion_real
_atom_type_scat_dispersion_imag
_atom_type_scat_source
C C 0.0033 0.0016 'International Tables Vol C Tables 4.2.6.8 and 6.1.1.4'
H H 0.0000 0.0000 'International Tables Vol C Tables 4.2.6.8 and 6.1.1.4'
O O 0.0106 0.0060 'International Tables Vol C Tables 4.2.6.8 and 6.1.1.4'
F F 0.0171 0.0103 'International Tables Vol C Tables 4.2.6.8 and 6.1.1.4'
P P 0.1023 0.0942 'International Tables Vol C Tables 4.2.6.8 and 6.1.1.4'
Cl Cl 0.1484 0.1585 'International Tables Vol C Tables 4.2.6.8 and 6.1.1.4'
Rh Rh -1.1178 0.9187 'International Tables Vol C Tables 4.2.6.8 and 6.1.1.4'

loop_
_geom_angle_atom_site_label_1
_geom_angle_atom_site_label_2
_geom_angle_atom_site_label_3
_geom_angle
_geom_angle_site_symmetry_1
_geom_angle_site_symmetry_3
_geom_angle_publ_flag
C1 Rh1 P2 91.2(4) . . ?
C1 Rh1 P1 92.1(4) . . ?
P2 Rh1 P1 176.46(14) . . ?
C1 Rh1 Cl1 173.2(5) . . ?
P2 Rh1 Cl1 88.13(12) . . ?
P1 Rh1 Cl1 88.47(12) . . ?
C16 P1 C2 104.8(7) . . ?
C16 P1 C10 103.1(7) . . ?
C2 P1 C10 101.3(6) . . ?
C16 P1 Rh1 114.1(4) . . ?
C2 P1 Rh1 115.6(5) . . ?
C10 P1 Rh1 116.1(5) . . ?
O1 C1 Rh1 178.3(12) . . ?
C36 P2 C22 104.8(7) . . ?
C36 P2 C30 105.7(6) . . ?
C22 P2 C30 100.5(7) . . ?
C36 P2 Rh1 110.9(4) . . ?
C22 P2 Rh1 116.0(5) . . ?
C30 P2 Rh1 117.5(4) . . ?
C3 C2 P1 111.6(10) . . ?
C4 C3 C2 111.2(12) . . ?
F2 C4 F1 105.8(11) . . ?
F2 C4 C3 112.0(11) . . ?
F1 C4 C3 111.1(11) . . ?
F2 C4 C5 107.1(11) . . ?
F1 C4 C5 105.7(10) . . ?
C3 C4 C5 114.6(12) . . ?
F4 C5 F3 104.4(13) . . ?
F4 C5 C6 101.9(12) . . ?
F3 C5 C6 106.6(12) . . ?
F4 C5 C4 109.7(10) . . ?
F3 C5 C4 110.8(11) . . ?
C6 C5 C4 122.0(14) . . ?
F6 C6 F5 92.4(14) . . ?
F6 C6 C7 101.8(14) . . ?
F5 C6 C7 102.1(14) . . ?
F6 C6 C5 111.2(13) . . ?
F5 C6 C5 112.6(13) . . ?
C7 C6 C5 129.9(17) . . ?
F7 C7 F8 102.7(19) . . ?
F7 C7 C6 105.3(16) . . ?
F8 C7 C6 94.1(15) . . ?
F7 C7 C8 100.9(15) . . ?
F8 C7 C8 108.1(17) . . ?
C6 C7 C8 140.8(19) . . ?
C9 C8 F9 113(2) . . ?
C9 C8 C7 134.4(19) . . ?
F9 C8 C7 105.5(18) . . ?
C9 C8 F10 104.9(17) . . ?
F9 C8 F10 91.1(15) . . ?
C7 C8 F10 97.9(15) . . ?
F13 C9 F11 101.4(17) . . ?
F13 C9 F12 122(2) . . ?
F11 C9 F12 123(3) . . ?
F13 C9 C8 118(2) . . ?
F11 C9 C8 96.3(16) . . ?
F12 C9 C8 93.9(16) . . ?
C15 C10 C11 116.5(15) . . ?
C15 C10 P1 123.2(13) . . ?
C11 C10 P1 120.1(11) . . ?
C10 C11 C12 118.9(16) . . ?
C13 C12 C11 122.7(19) . . ?
C12 C13 C14 119.3(18) . . ?
C13 C14 C15 121.5(19) . . ?
C10 C15 C14 120.7(19) . . ?
C21 C16 C17 116.2(13) . . ?
C21 C16 P1 119.3(11) . . ?
C17 C16 P1 124.4(11) . . ?
C18 C17 C16 121.7(14) . . ?
C17 C18 C19 121.4(15) . . ?
C18 C19 C20 118.7(15) . . ?
C19 C20 C21 120.3(15) . . ?
C16 C21 C20 121.6(14) . . ?
C23 C22 P2 112.7(10) . . ?
C24 C23 C22 114.9(11) . . ?
F15 C24 F14 104.5(9) . . ?
F15 C24 C23 110.6(10) . . ?
F14 C24 C23 109.1(10) . . ?
F15 C24 C25 106.6(9) . . ?
F14 C24 C25 107.7(9) . . ?
C23 C24 C25 117.5(10) . . ?
F17 C25 F16 105.9(10) . . ?
F17 C25 C26 104.9(10) . . ?
F16 C25 C26 105.8(9) . . ?
F17 C25 C24 107.5(9) . . ?
F16 C25 C24 108.0(9) . . ?
C26 C25 C24 123.5(11) . . ?
F18 C26 F19 103.0(13) . . ?
F18 C26 C25 107.3(11) . . ?
F19 C26 C25 105.3(10) . . ?
F18 C26 C27 106.0(11) . . ?
F19 C26 C27 104.1(12) . . ?
C25 C26 C27 128.6(13) . . ?
F21 C27 F20 94.5(13) . . ?
F21 C27 C26 104.2(12) . . ?
F20 C27 C26 102.5(12) . . ?
F21 C27 C28 111.7(12) . . ?
F20 C27 C28 102.4(12) . . ?
C26 C27 C28 134.0(14) . . ?
C29 C28 F22 116.6(13) . . ?
C29 C28 F23 109.4(14) . . ?
F22 C28 F23 98.9(12) . . ?
C29 C28 C27 127.5(14) . . ?
F22 C28 C27 101.5(12) . . ?
F23 C28 C27 98.0(13) . . ?
F26 C29 F25 110.3(17) . . ?
F26 C29 F24 110.9(18) . . ?
F25 C29 F24 106.9(16) . . ?
F26 C29 C28 110.7(15) . . ?
F25 C29 C28 112.4(16) . . ?
F24 C29 C28 105.5(15) . . ?
C31 C30 C35 120.6(13) . . ?
C31 C30 P2 119.7(10) . . ?
C35 C30 P2 119.6(11) . . ?
C30 C31 C32 120.7(13) . . ?
C31 C32 C33 118.0(14) . . ?
C34 C33 C32 121.2(13) . . ?
C33 C34 C35 119.8(13) . . ?
C30 C35 C34 119.7(14) . . ?
C37 C36 C41 117.1(13) . . ?
C37 C36 P2 120.9(10) . . ?
C41 C36 P2 121.7(10) . . ?
C38 C37 C36 121.4(14) . . ?
C37 C38 C39 122.2(17) . . ?
C38 C39 C40 118.8(17) . . ?
C39 C40 C41 121.2(15) . . ?
C40 C41 C36 119.3(13) . . ?

loop_
_geom_bond_atom_site_label_1
_geom_bond_atom_site_label_2
_geom_bond_distance
_geom_bond_site_symmetry_2
_geom_bond_publ_flag
Rh1 C1 1.828(13) . ?
Rh1 P2 2.312(4) . ?
Rh1 P1 2.319(4) . ?
Rh1 Cl1 2.341(3) . ?
O1 C1 1.144(14) . ?
P1 C16 1.789(14) . ?
P1 C2 1.831(13) . ?
P1 C10 1.833(13) . ?
F1 C4 1.360(11) . ?
P2 C36 1.801(13) . ?
P2 C22 1.821(15) . ?
P2 C30 1.836(13) . ?
F2 C4 1.346(10) . ?
C2 C3 1.53(2) . ?
C3 C4 1.490(18) . ?
F3 C5 1.352(11) . ?
C4 C5 1.478(11) . ?
F4 C5 1.345(11) . ?
F5 C6 1.366(12) . ?
C5 C6 1.469(11) . ?
C6 F6 1.330(12) . ?
C6 C7 1.460(11) . ?
F7 C7 1.335(13) . ?
C7 F8 1.418(13) . ?
C7 C8 1.469(12) . ?
C8 C9 1.37(2) . ?
C8 F9 1.386(13) . ?
C8 F10 1.470(12) . ?
C9 F13 1.287(14) . ?
C9 F11 1.314(14) . ?
C9 F12 1.334(14) . ?
C10 C15 1.366(19) . ?
C10 C11 1.380(19) . ?
C11 C12 1.397(19) . ?
C12 C13 1.29(2) . ?
C13 C14 1.31(2) . ?
F14 C24 1.373(10) . ?
C14 C15 1.38(2) . ?
F15 C24 1.363(10) . ?
F16 C25 1.375(10) . ?
C16 C21 1.375(18) . ?
C16 C17 1.414(17) . ?
C17 C18 1.349(19) . ?
F17 C25 1.362(10) . ?
F18 C26 1.352(12) . ?
C18 C19 1.37(2) . ?
C19 C20 1.37(2) . ?
F19 C26 1.361(11) . ?
C20 C21 1.391(19) . ?
F20 C27 1.416(12) . ?
F21 C27 1.361(12) . ?
C22 C23 1.51(2) . ?
F22 C28 1.385(12) . ?
C23 C24 1.470(16) . ?
F23 C28 1.411(12) . ?
C24 C25 1.499(10) . ?
F24 C29 1.302(13) . ?
F25 C29 1.283(13) . ?
C25 C26 1.484(10) . ?
F26 C29 1.278(13) . ?
C26 C27 1.490(11) . ?
C27 C28 1.498(11) . ?
C28 C29 1.35(2) . ?
C30 C31 1.371(17) . ?
C30 C35 1.384(17) . ?
C31 C32 1.395(18) . ?
C32 C33 1.401(18) . ?
C33 C34 1.378(18) . ?
C34 C35 1.384(17) . ?
C36 C37 1.399(17) . ?
C36 C41 1.405(17) . ?
C37 C38 1.35(2) . ?
C38 C39 1.35(2) . ?
C39 C40 1.367(19) . ?
C40 C41 1.399(18) . ?
